data_7001310
loop_
_publ_author_name
'Fenton, Hazel'
'Tidmarsh, Ian S.'
'Ward, Michael D.'

_publ_section_title
;
 Homonuclear and heteronuclear complexes of a four-armed octadentate
 ligand: synthetic control based on matching ligand denticity with
 metal ion coordination preferences
;
_journal_issue 21
_journal_name_full 'Dalton Transactions'
_journal_page_first 4199
_journal_page_last 4207
_journal_paper_doi 10.1039/b901891c
_journal_year 2009
_chemical_formula_sum 'C94 H108 B6 Cd4 F26 N24 O10'
_chemical_formula_weight 2742.50
_chemical_name_systematic
;
?
;
_space_group_IT_number 14
_symmetry_cell_setting monoclinic
_symmetry_space_group_name_Hall '-P 2yn'
_symmetry_space_group_name_H-M 'P 1 21/n 1'
_atom_sites_solution_hydrogens geom
_atom_sites_solution_primary direct
_atom_sites_solution_secondary difmap
_audit_creation_method SHELXL-97
_cell_angle_alpha 90.00
_cell_angle_beta 99.468(4)
_cell_angle_gamma 90.00
_cell_formula_units_Z 2
_cell_length_a 13.8873(11)
_cell_length_b 27.175(2)
_cell_length_c 14.4995(11)
_cell_measurement_reflns_used 9335
_cell_measurement_temperature 150(2)
_cell_measurement_theta_max 27.47
_cell_measurement_theta_min 2.66
_cell_volume 5397.4(7)
_computing_cell_refinement 'Bruker SMART'
_computing_data_collection 'Bruker SMART'
_computing_data_reduction 'Bruker SAINT'
_computing_molecular_graphics 'Bruker SHELXTL'
_computing_publication_material 'Bruker SHELXTL'
_computing_structure_refinement 'Bruker SHELXTL'
_computing_structure_solution 'Bruker SHELXTL'
_diffrn_ambient_temperature 150(2)
_diffrn_measured_fraction_theta_full 1.000
_diffrn_measured_fraction_theta_max 1.000
_diffrn_measurement_device_type 'CCD area detector'
_diffrn_measurement_method 'phi and omega scans'
_diffrn_radiation_monochromator graphite
_diffrn_radiation_source 'sealed tube'
_diffrn_radiation_type MoK\a
_diffrn_radiation_wavelength 0.71073
_diffrn_reflns_av_R_equivalents 0.0551
_diffrn_reflns_av_sigmaI/netI 0.0350
_diffrn_reflns_limit_h_max 17
_diffrn_reflns_limit_h_min -17
_diffrn_reflns_limit_k_max 33
_diffrn_reflns_limit_k_min -33
_diffrn_reflns_limit_l_max 17
_diffrn_reflns_limit_l_min -18
_diffrn_reflns_number 93598
_diffrn_reflns_theta_full 26.37
_diffrn_reflns_theta_max 26.37
_diffrn_reflns_theta_min 1.50
_exptl_absorpt_coefficient_mu 0.891
_exptl_absorpt_correction_T_max 0.9568
_exptl_absorpt_correction_T_min 0.7759
_exptl_absorpt_correction_type multi-scan
_exptl_absorpt_process_details SADABS
_exptl_crystal_colour colourless
_exptl_crystal_density_diffrn 1.687
_exptl_crystal_density_method 'not measured'
_exptl_crystal_description plate
_exptl_crystal_F_000 2752
_exptl_crystal_size_max 0.30
_exptl_crystal_size_mid 0.30
_exptl_crystal_size_min 0.05
_refine_diff_density_max 1.554
_refine_diff_density_min -2.602
_refine_diff_density_rms 0.153
_refine_ls_extinction_method none
_refine_ls_goodness_of_fit_ref 1.406
_refine_ls_hydrogen_treatment constr
_refine_ls_matrix_type full
_refine_ls_number_parameters 729
_refine_ls_number_reflns 11038
_refine_ls_number_restraints 51
_refine_ls_restrained_S_all 1.402
_refine_ls_R_factor_all 0.0985
_refine_ls_R_factor_gt 0.0796
_refine_ls_shift/su_max 0.001
_refine_ls_shift/su_mean 0.000
_refine_ls_structure_factor_coef Fsqd
_refine_ls_weighting_details 'calc w=1/[\s^2^(Fo^2^)+(0.0000P)^2^+77.0849P] where P=(Fo^2^+2Fc^2^)/3'
_refine_ls_weighting_scheme calc
_refine_ls_wR_factor_gt 0.1753
_refine_ls_wR_factor_ref 0.1830
_reflns_number_gt 8916
_reflns_number_total 11038
_reflns_threshold_expression >2sigma(I)
_cod_data_source_file b901891c.txt
_cod_data_source_block imw1248p21n
_cod_depositor_comments
;
The following automatic conversions were performed:
'_symmetry_cell_setting' value 'Monoclinic' changed to 'monoclinic'
according to '/home/saulius/struct/CIF-dictionaries/cif_core.dic'
dictionary named 'cif_core.dic' version 2.4.1 from 2010-06-29.

Automatic conversion script
Id: cif_fix_enum 1527 2010-12-29 10:47:43Z saulius 
;
_cod_original_sg_symbol_H-M P2(1)/n
_cod_database_code 7001310

loop_
_symmetry_equiv_pos_as_xyz
'x, y, z'
'-x+1/2, y+1/2, -z+1/2'
'-x, -y, -z'
'x-1/2, -y-1/2, z-1/2'

loop_
_atom_site_label
_atom_site_type_symbol
_atom_site_fract_x
_atom_site_fract_y
_atom_site_fract_z
_atom_site_U_iso_or_equiv
_atom_site_adp_type
_atom_site_occupancy
_atom_site_symmetry_multiplicity
_atom_site_calc_flag
_atom_site_refinement_flags
_atom_site_disorder_assembly
_atom_site_disorder_group
Cd1 Cd 0.76185(4) 0.36208(2) 0.47583(4) 0.01689(14) Uani 1 1 d . . .
Cd2 Cd 0.56058(4) 0.36484(2) 0.24380(4) 0.01952(15) Uani 1 1 d . . .
F1 F 0.6158(3) 0.35886(18) 0.3943(3) 0.0240(10) Uani 1 1 d . . .
O101 O 0.7620(5) 0.2784(2) 0.4503(5) 0.0360(17) Uani 1 1 d . . .
C102 C 0.8417(9) 0.2480(4) 0.4872(8) 0.047(3) Uani 1 1 d . . .
H10A H 0.9010 0.2680 0.5010 0.071 Uiso 1 1 calc R . .
H10B H 0.8506 0.2226 0.4414 0.071 Uiso 1 1 calc R . .
H10C H 0.8286 0.2324 0.5448 0.071 Uiso 1 1 calc R . .
O111 O 0.5763(5) 0.2792(2) 0.2410(6) 0.0421(19) Uani 1 1 d . . .
C112 C 0.4983(8) 0.2475(4) 0.2163(9) 0.049(3) Uani 1 1 d . . .
H11A H 0.4749 0.2361 0.2728 0.074 Uiso 1 1 calc R . .
H11B H 0.5192 0.2192 0.1828 0.074 Uiso 1 1 calc R . .
H11C H 0.4455 0.2648 0.1759 0.074 Uiso 1 1 calc R . .
N11 N 0.8664(5) 0.3676(3) 0.3635(5) 0.0204(14) Uani 1 1 d . . .
C12 C 0.9049(5) 0.4130(3) 0.3538(6) 0.0167(16) Uani 1 1 d . . .
C13 C 0.9727(7) 0.4205(3) 0.2969(6) 0.027(2) Uani 1 1 d . . .
H13 H 1.0005 0.4522 0.2931 0.032 Uiso 1 1 calc R . .
C14 C 1.0010(7) 0.3821(4) 0.2451(7) 0.034(2) Uani 1 1 d . . .
H14 H 1.0468 0.3871 0.2040 0.041 Uiso 1 1 calc R . .
C15 C 0.9605(7) 0.3355(4) 0.2547(6) 0.030(2) Uani 1 1 d . . .
H15 H 0.9786 0.3081 0.2206 0.036 Uiso 1 1 calc R . .
C16 C 0.8944(6) 0.3302(3) 0.3139(6) 0.0230(18) Uani 1 1 d . . .
H16 H 0.8670 0.2986 0.3203 0.028 Uiso 1 1 calc R . .
N21 N 0.7696(5) 0.4880(2) 0.4858(5) 0.0203(15) Uani 1 1 d . . .
N22 N 0.7895(4) 0.4450(2) 0.4458(5) 0.0152(14) Uani 1 1 d . . .
C23 C 0.8671(5) 0.4529(3) 0.4047(6) 0.0175(16) Uani 1 1 d . . .
C24 C 0.8979(6) 0.5019(3) 0.4187(7) 0.0240(19) Uani 1 1 d . . .
H24 H 0.9516 0.5173 0.3974 0.029 Uiso 1 1 calc R . .
C25 C 0.8338(6) 0.5229(3) 0.4696(6) 0.0238(19) Uani 1 1 d . . .
H25 H 0.8346 0.5562 0.4900 0.029 Uiso 1 1 calc R . .
C26 C 0.6854(6) 0.4919(3) 0.5337(6) 0.0198(17) Uani 1 1 d . . .
H26A H 0.7081 0.4949 0.6018 0.024 Uiso 1 1 calc R . .
H26B H 0.6456 0.4616 0.5226 0.024 Uiso 1 1 calc R . .
N31 N 0.6925(5) 0.3668(2) 0.1605(5) 0.0219(15) Uani 1 1 d . . .
C32 C 0.7221(5) 0.4126(3) 0.1405(5) 0.0168(16) Uani 1 1 d . . .
C33 C 0.7831(6) 0.4201(3) 0.0745(6) 0.0241(19) Uani 1 1 d . . .
H33 H 0.8003 0.4524 0.0587 0.029 Uiso 1 1 calc R . .
C34 C 0.8184(7) 0.3796(4) 0.0322(7) 0.031(2) Uani 1 1 d . . .
H34 H 0.8613 0.3838 -0.0119 0.038 Uiso 1 1 calc R . .
C35 C 0.7899(7) 0.3331(3) 0.0553(7) 0.031(2) Uani 1 1 d . . .
H35 H 0.8140 0.3047 0.0283 0.038 Uiso 1 1 calc R . .
C36 C 0.7267(6) 0.3284(3) 0.1175(6) 0.0246(19) Uani 1 1 d . . .
H36 H 0.7058 0.2963 0.1311 0.030 Uiso 1 1 calc R . .
N41 N 0.6071(5) 0.4879(2) 0.2894(5) 0.0161(14) Uani 1 1 d . . .
N42 N 0.6209(5) 0.4441(2) 0.2474(5) 0.0178(14) Uani 1 1 d . . .
C43 C 0.6864(6) 0.4532(3) 0.1916(6) 0.0180(17) Uani 1 1 d . . .
C44 C 0.7137(6) 0.5025(3) 0.1969(6) 0.0198(17) Uani 1 1 d . . .
H44 H 0.7591 0.5184 0.1643 0.024 Uiso 1 1 calc R . .
C45 C 0.6612(6) 0.5236(3) 0.2594(6) 0.0196(17) Uani 1 1 d . . .
H45 H 0.6630 0.5571 0.2778 0.024 Uiso 1 1 calc R . .
C46 C 0.5359(6) 0.4909(3) 0.3540(6) 0.0187(17) Uani 1 1 d . . .
H46A H 0.5406 0.4609 0.3931 0.022 Uiso 1 1 calc R . .
H46B H 0.4691 0.4925 0.3176 0.022 Uiso 1 1 calc R . .
N51 N 0.9012(5) 0.3663(3) 0.5996(5) 0.0233(16) Uani 1 1 d . . .
C52 C 0.8817(6) 0.3671(3) 0.6867(6) 0.0195(17) Uani 1 1 d . . .
C53 C 0.9532(6) 0.3753(3) 0.7657(6) 0.0248(19) Uani 1 1 d . . .
H53 H 0.9369 0.3766 0.8268 0.030 Uiso 1 1 calc R . .
C54 C 1.0489(6) 0.3814(3) 0.7506(7) 0.032(2) Uani 1 1 d . . .
H54 H 1.0996 0.3867 0.8021 0.038 Uiso 1 1 calc R . .
C55 C 1.0704(6) 0.3797(3) 0.6609(7) 0.030(2) Uani 1 1 d . . .
H55 H 1.1356 0.3830 0.6498 0.036 Uiso 1 1 calc R . .
C56 C 0.9942(6) 0.3729(3) 0.5883(7) 0.026(2) Uani 1 1 d . . .
H56 H 1.0084 0.3730 0.5264 0.031 Uiso 1 1 calc R . .
N61 N 0.6290(5) 0.3400(2) 0.6535(5) 0.0188(14) Uani 1 1 d . . .
N62 N 0.7111(5) 0.3538(2) 0.6209(5) 0.0177(14) Uani 1 1 d . . .
C63 C 0.7804(6) 0.3562(3) 0.6986(6) 0.0246(19) Uani 1 1 d . . .
C64 C 0.7417(7) 0.3441(4) 0.7785(6) 0.028(2) Uani 1 1 d . . .
H64 H 0.7748 0.3431 0.8413 0.034 Uiso 1 1 calc R . .
C65 C 0.6450(7) 0.3341(4) 0.7461(7) 0.029(2) Uani 1 1 d . . .
H65 H 0.5977 0.3247 0.7833 0.035 Uiso 1 1 calc R . .
C66 C 0.5395(6) 0.3317(3) 0.5880(6) 0.0195(17) Uani 1 1 d . . .
H66A H 0.4965 0.3097 0.6174 0.023 Uiso 1 1 calc R . .
H66B H 0.5555 0.3147 0.5321 0.023 Uiso 1 1 calc R . .
N71 N 0.4599(5) 0.3736(2) 0.0906(5) 0.0188(15) Uani 1 1 d . . .
C72 C 0.3632(6) 0.3706(3) 0.0901(6) 0.0179(16) Uani 1 1 d . . .
C73 C 0.2949(6) 0.3770(3) 0.0087(6) 0.0215(18) Uani 1 1 d . . .
H73 H 0.2269 0.3755 0.0105 0.026 Uiso 1 1 calc R . .
C74 C 0.3281(6) 0.3856(3) -0.0740(6) 0.0218(18) Uani 1 1 d . . .
H74 H 0.2833 0.3898 -0.1304 0.026 Uiso 1 1 calc R . .
C75 C 0.4270(7) 0.3882(3) -0.0740(6) 0.0260(19) Uani 1 1 d . . .
H75 H 0.4515 0.3936 -0.1306 0.031 Uiso 1 1 calc R . .
C76 C 0.4900(6) 0.3827(3) 0.0092(6) 0.0216(18) Uani 1 1 d . . .
H76 H 0.5581 0.3856 0.0088 0.026 Uiso 1 1 calc R . .
N81 N 0.3487(5) 0.3384(2) 0.3244(5) 0.0194(15) Uani 1 1 d . . .
N82 N 0.3980(5) 0.3551(2) 0.2576(5) 0.0197(15) Uani 1 1 d . . .
C83 C 0.3320(6) 0.3574(3) 0.1778(6) 0.0208(17) Uani 1 1 d . . .
C84 C 0.2400(6) 0.3423(3) 0.1962(6) 0.0245(19) Uani 1 1 d . . .
H84 H 0.1809 0.3406 0.1528 0.029 Uiso 1 1 calc R . .
C85 C 0.2532(6) 0.3307(3) 0.2893(7) 0.027(2) Uani 1 1 d . . .
H85 H 0.2045 0.3194 0.3231 0.033 Uiso 1 1 calc R . .
C86 C 0.3994(6) 0.3313(3) 0.4191(6) 0.0187(17) Uani 1 1 d . . .
H86A H 0.4633 0.3157 0.4166 0.022 Uiso 1 1 calc R . .
H86B H 0.3610 0.3084 0.4517 0.022 Uiso 1 1 calc R . .
C91 C 0.6225(3) 0.53663(14) 0.4989(3) 0.0169(15) Uani 1 1 d GU . .
C92 C 0.5544(4) 0.53621(14) 0.4172(3) 0.0174(16) Uani 1 1 d GU . .
C93 C 0.5009(3) 0.57838(17) 0.3890(3) 0.0186(16) Uani 1 1 d GU . .
H93 H 0.4543 0.5781 0.3331 0.022 Uiso 1 1 calc R . .
C94 C 0.5155(3) 0.62097(14) 0.4425(3) 0.0143(15) Uani 1 1 d GU . .
C95 C 0.5836(4) 0.62139(14) 0.5243(3) 0.0166(15) Uani 1 1 d GU . .
C96 C 0.6371(3) 0.57922(17) 0.5525(3) 0.0154(15) Uani 1 1 d GU . .
H96 H 0.6837 0.5795 0.6084 0.018 Uiso 1 1 calc R . .
B11 B 0.5350(7) 0.1997(4) 0.4817(8) 0.027(2) Uani 1 1 d . . .
F12 F 0.5495(4) 0.1499(2) 0.4835(5) 0.0421(15) Uani 1 1 d . . .
F13 F 0.4422(4) 0.2107(2) 0.4337(4) 0.0379(14) Uani 1 1 d . . .
F14 F 0.6032(4) 0.2218(3) 0.4327(5) 0.058(2) Uani 1 1 d . . .
F15 F 0.5468(5) 0.2182(2) 0.5712(4) 0.0514(18) Uani 1 1 d . . .
B21 B 0.8188(7) 0.1941(4) 0.2069(7) 0.024(2) Uani 1 1 d . . .
F22 F 0.9111(4) 0.2069(2) 0.2541(4) 0.0436(15) Uani 1 1 d . . .
F23 F 0.7479(4) 0.2144(2) 0.2528(4) 0.0399(14) Uani 1 1 d . . .
F24 F 0.8094(4) 0.14338(19) 0.2041(4) 0.0345(13) Uani 1 1 d . . .
F25 F 0.8078(5) 0.2118(2) 0.1155(4) 0.0469(16) Uani 1 1 d . . .
B31 B 0.3074(8) 0.9925(4) 0.2951(9) 0.033(3) Uani 1 1 d . . .
F32 F 0.2976(4) 1.0358(2) 0.3456(4) 0.0382(14) Uani 1 1 d . . .
F33 F 0.3606(4) 1.0022(3) 0.2251(4) 0.0462(16) Uani 1 1 d . . .
F34 F 0.3529(5) 0.9567(2) 0.3571(4) 0.0425(15) Uani 1 1 d . . .
F35 F 0.2146(4) 0.9753(2) 0.2560(4) 0.0410(14) Uani 1 1 d . . .
O11S O 0.0978(5) 0.0527(2) 0.3517(5) 0.0351(16) Uani 1 1 d . . .
C12S C 0.0777(7) 0.0100(4) 0.4021(7) 0.033(2) Uani 1 1 d . . .
H12A H 0.1158 0.0111 0.4653 0.049 Uiso 1 1 calc R . .
H12B H 0.0956 -0.0195 0.3697 0.049 Uiso 1 1 calc R . .
H12C H 0.0080 0.0089 0.4060 0.049 Uiso 1 1 calc R . .
O21S O 0.3611(5) 0.9627(3) 0.5557(5) 0.0351(16) Uani 1 1 d . . .
C22S C 0.4541(8) 0.9791(4) 0.5962(10) 0.055(3) Uani 1 1 d . . .
H22A H 0.4646 1.0125 0.5741 0.082 Uiso 1 1 calc R . .
H22B H 0.5037 0.9570 0.5785 0.082 Uiso 1 1 calc R . .
H22C H 0.4591 0.9794 0.6644 0.082 Uiso 1 1 calc R . .
O31X O 0.1771(17) 0.3353(9) 0.4902(17) 0.054(7) Uiso 0.37(2) 1 d PDU A 1
C32X C 0.120(2) 0.2892(11) 0.472(2) 0.036(8) Uiso 0.37(2) 1 d PDU A 1
H32A H 0.1097 0.2748 0.5315 0.054 Uiso 0.37(2) 1 calc PR A 1
H32B H 0.1562 0.2659 0.4390 0.054 Uiso 0.37(2) 1 calc PR A 1
H32C H 0.0569 0.2965 0.4335 0.054 Uiso 0.37(2) 1 calc PR A 1
O31Y O 0.1430(11) 0.3043(6) 0.4742(11) 0.049(4) Uiso 0.63(2) 1 d PDU A 2
C32Y C 0.1054(14) 0.2554(7) 0.4436(14) 0.050(5) Uiso 0.63(2) 1 d PDU A 2
H32D H 0.1601 0.2335 0.4377 0.075 Uiso 0.63(2) 1 calc PR A 2
H32E H 0.0627 0.2582 0.3829 0.075 Uiso 0.63(2) 1 calc PR A 2
H32F H 0.0683 0.2419 0.4897 0.075 Uiso 0.63(2) 1 calc PR A 2

loop_
_atom_site_aniso_label
_atom_site_aniso_U_11
_atom_site_aniso_U_22
_atom_site_aniso_U_33
_atom_site_aniso_U_23
_atom_site_aniso_U_13
_atom_site_aniso_U_12
Cd1 0.0125(3) 0.0152(3) 0.0223(3) 0.0001(2) 0.0008(2) -0.0004(2)
Cd2 0.0156(3) 0.0142(3) 0.0260(3) -0.0007(2) -0.0047(2) 0.0000(2)
F1 0.014(2) 0.031(3) 0.025(3) -0.002(2) -0.0016(19) -0.002(2)
O101 0.031(4) 0.021(3) 0.061(5) -0.012(3) 0.023(3) -0.004(3)
C102 0.066(8) 0.028(5) 0.047(7) 0.004(5) 0.007(6) 0.001(5)
O111 0.033(4) 0.017(3) 0.070(6) 0.000(3) -0.009(4) -0.001(3)
C112 0.049(7) 0.024(5) 0.072(9) -0.011(5) 0.002(6) -0.005(5)
N11 0.016(3) 0.021(3) 0.022(4) 0.004(3) -0.003(3) 0.002(3)
C12 0.011(4) 0.026(4) 0.013(4) 0.006(3) 0.004(3) 0.003(3)
C13 0.032(5) 0.032(5) 0.012(4) 0.002(4) -0.009(4) 0.009(4)
C14 0.024(5) 0.046(6) 0.034(6) 0.013(5) 0.015(4) 0.008(4)
C15 0.027(5) 0.043(6) 0.020(5) -0.006(4) 0.001(4) 0.018(4)
C16 0.017(4) 0.030(5) 0.022(5) 0.004(4) 0.003(3) 0.003(3)
N21 0.019(3) 0.013(3) 0.027(4) -0.002(3) -0.003(3) 0.002(3)
N22 0.010(3) 0.018(3) 0.018(4) 0.001(3) 0.004(3) 0.004(2)
C23 0.013(4) 0.021(4) 0.016(4) 0.004(3) -0.005(3) 0.001(3)
C24 0.014(4) 0.021(4) 0.037(5) 0.007(4) 0.003(4) -0.002(3)
C25 0.023(4) 0.021(4) 0.026(5) 0.003(4) -0.001(4) -0.005(3)
C26 0.023(4) 0.021(4) 0.016(4) 0.000(3) 0.002(3) 0.003(3)
N31 0.015(3) 0.016(3) 0.031(4) -0.007(3) -0.006(3) 0.003(3)
C32 0.013(4) 0.022(4) 0.013(4) -0.008(3) -0.004(3) 0.002(3)
C33 0.026(4) 0.025(4) 0.019(5) -0.007(3) -0.002(4) 0.003(4)
C34 0.027(5) 0.037(5) 0.030(5) -0.014(4) 0.004(4) 0.001(4)
C35 0.028(5) 0.028(5) 0.036(6) -0.014(4) 0.001(4) 0.010(4)
C36 0.021(4) 0.023(4) 0.026(5) -0.002(4) -0.006(4) 0.002(3)
N41 0.020(3) 0.015(3) 0.013(3) -0.001(3) -0.001(3) 0.000(3)
N42 0.014(3) 0.016(3) 0.021(4) -0.006(3) -0.003(3) 0.006(3)
C43 0.014(4) 0.015(4) 0.023(4) -0.002(3) -0.004(3) 0.004(3)
C44 0.024(4) 0.019(4) 0.017(4) 0.001(3) 0.004(3) 0.002(3)
C45 0.018(4) 0.014(4) 0.028(5) -0.003(3) 0.004(3) -0.001(3)
C46 0.016(4) 0.019(4) 0.022(4) -0.003(3) 0.005(3) -0.003(3)
N51 0.015(3) 0.015(3) 0.037(4) 0.002(3) -0.006(3) 0.001(3)
C52 0.023(4) 0.014(4) 0.018(4) -0.004(3) -0.006(3) 0.000(3)
C53 0.023(4) 0.025(4) 0.023(5) -0.008(3) -0.007(4) 0.008(3)
C54 0.021(4) 0.024(5) 0.044(6) 0.000(4) -0.012(4) -0.003(4)
C55 0.012(4) 0.026(5) 0.051(7) 0.016(4) 0.000(4) -0.006(3)
C56 0.021(4) 0.022(4) 0.033(5) 0.015(4) 0.000(4) -0.004(3)
N61 0.018(3) 0.021(3) 0.016(4) 0.001(3) -0.001(3) 0.004(3)
N62 0.014(3) 0.016(3) 0.022(4) 0.003(3) -0.001(3) 0.001(3)
C63 0.025(4) 0.019(4) 0.027(5) -0.001(4) -0.007(4) 0.006(3)
C64 0.028(5) 0.042(5) 0.012(4) 0.007(4) -0.005(4) -0.002(4)
C65 0.025(5) 0.037(5) 0.025(5) 0.007(4) 0.004(4) 0.001(4)
C66 0.012(4) 0.016(4) 0.028(5) 0.004(3) -0.004(3) 0.001(3)
N71 0.013(3) 0.016(3) 0.026(4) -0.002(3) -0.001(3) -0.002(3)
C72 0.018(4) 0.016(4) 0.018(4) -0.001(3) -0.002(3) -0.001(3)
C73 0.023(4) 0.018(4) 0.020(4) 0.000(3) -0.007(3) 0.000(3)
C74 0.022(4) 0.024(4) 0.016(4) 0.004(3) -0.008(3) 0.002(3)
C75 0.029(5) 0.029(5) 0.019(5) 0.005(4) 0.000(4) 0.005(4)
C76 0.018(4) 0.025(4) 0.022(5) 0.005(3) 0.005(3) -0.002(3)
N81 0.019(3) 0.018(3) 0.019(4) -0.004(3) -0.005(3) -0.002(3)
N82 0.022(3) 0.014(3) 0.021(4) -0.003(3) -0.002(3) 0.001(3)
C83 0.018(4) 0.015(4) 0.027(5) -0.006(3) -0.005(3) 0.003(3)
C84 0.017(4) 0.030(5) 0.024(5) -0.007(4) -0.003(3) 0.002(3)
C85 0.019(4) 0.030(5) 0.032(5) -0.006(4) 0.003(4) -0.004(4)
C86 0.023(4) 0.018(4) 0.015(4) 0.001(3) 0.003(3) 0.003(3)
C91 0.016(4) 0.018(4) 0.017(4) 0.003(3) 0.004(3) 0.000(3)
C92 0.016(4) 0.017(4) 0.020(4) -0.003(3) 0.005(3) -0.002(3)
C93 0.017(4) 0.020(4) 0.018(4) 0.001(3) 0.001(3) -0.001(3)
C94 0.013(3) 0.016(3) 0.016(4) 0.002(3) 0.008(3) 0.002(3)
C95 0.020(4) 0.019(4) 0.011(4) -0.004(3) 0.003(3) -0.005(3)
C96 0.013(3) 0.028(4) 0.006(3) -0.007(3) 0.006(3) -0.003(3)
B11 0.018(5) 0.027(5) 0.035(6) -0.004(4) 0.002(4) -0.003(4)
F12 0.034(3) 0.024(3) 0.065(4) -0.010(3) -0.003(3) 0.004(2)
F13 0.020(3) 0.045(3) 0.048(4) 0.009(3) 0.003(2) 0.007(2)
F14 0.029(3) 0.076(5) 0.066(5) 0.014(4) -0.002(3) -0.025(3)
F15 0.073(5) 0.037(3) 0.039(4) -0.010(3) -0.006(3) 0.013(3)
B21 0.026(5) 0.023(5) 0.024(5) -0.001(4) 0.003(4) 0.000(4)
F22 0.027(3) 0.056(4) 0.047(4) -0.013(3) 0.005(3) -0.012(3)
F23 0.038(3) 0.043(3) 0.042(4) -0.005(3) 0.018(3) 0.007(3)
F24 0.038(3) 0.021(3) 0.043(3) 0.003(2) 0.003(3) -0.001(2)
F25 0.067(4) 0.046(4) 0.029(3) 0.014(3) 0.012(3) 0.012(3)
B31 0.029(6) 0.035(6) 0.035(7) -0.003(5) 0.001(5) 0.010(5)
F32 0.032(3) 0.033(3) 0.048(4) -0.014(3) 0.001(3) 0.004(2)
F33 0.037(3) 0.063(4) 0.039(4) 0.001(3) 0.006(3) 0.011(3)
F34 0.051(4) 0.038(3) 0.034(3) -0.003(3) -0.007(3) 0.007(3)
F35 0.035(3) 0.050(4) 0.035(3) -0.010(3) -0.001(3) 0.000(3)
O11S 0.029(4) 0.030(4) 0.047(5) 0.012(3) 0.006(3) 0.003(3)
C12S 0.030(5) 0.037(5) 0.032(6) 0.003(4) 0.005(4) 0.000(4)
O21S 0.030(4) 0.037(4) 0.040(4) -0.007(3) 0.007(3) -0.002(3)
C22S 0.034(6) 0.045(7) 0.079(10) 0.007(6) -0.008(6) 0.000(5)

loop_
_atom_type_symbol
_atom_type_description
_atom_type_scat_dispersion_real
_atom_type_scat_dispersion_imag
_atom_type_scat_source
C C 0.0033 0.0016 'International Tables Vol C Tables 4.2.6.8 and 6.1.1.4'
H H 0.0000 0.0000 'International Tables Vol C Tables 4.2.6.8 and 6.1.1.4'
B B 0.0013 0.0007 'International Tables Vol C Tables 4.2.6.8 and 6.1.1.4'
N N 0.0061 0.0033 'International Tables Vol C Tables 4.2.6.8 and 6.1.1.4'
F F 0.0171 0.0103 'International Tables Vol C Tables 4.2.6.8 and 6.1.1.4'
Cd Cd -0.8075 1.2024 'International Tables Vol C Tables 4.2.6.8 and 6.1.1.4'
O O 0.0106 0.0060 'International Tables Vol C Tables 4.2.6.8 and 6.1.1.4'

loop_
_geom_angle_atom_site_label_1
_geom_angle_atom_site_label_2
_geom_angle_atom_site_label_3
_geom_angle
_geom_angle_site_symmetry_1
_geom_angle_site_symmetry_3
_geom_angle_publ_flag
F1 Cd1 O101 84.2(2) . . ?
F1 Cd1 N62 95.3(2) . . ?
O101 Cd1 N62 93.3(2) . . ?
F1 Cd1 N22 96.0(2) . . ?
O101 Cd1 N22 156.4(2) . . ?
N62 Cd1 N22 110.1(2) . . ?
F1 Cd1 N11 104.6(2) . . ?
O101 Cd1 N11 86.3(2) . . ?
N62 Cd1 N11 159.9(2) . . ?
N22 Cd1 N11 70.8(2) . . ?
F1 Cd1 N51 165.3(2) . . ?
O101 Cd1 N51 98.3(3) . . ?
N62 Cd1 N51 70.1(2) . . ?
N22 Cd1 N51 87.5(2) . . ?
N11 Cd1 N51 90.1(2) . . ?
F1 Cd2 N42 88.9(2) . . ?
F1 Cd2 N82 95.3(2) . . ?
N42 Cd2 N82 117.4(2) . . ?
F1 Cd2 O111 85.7(2) . . ?
N42 Cd2 O111 153.4(2) . . ?
N82 Cd2 O111 89.0(2) . . ?
F1 Cd2 N31 109.7(2) . . ?
N42 Cd2 N31 71.4(2) . . ?
N82 Cd2 N31 154.0(2) . . ?
O111 Cd2 N31 86.0(3) . . ?
F1 Cd2 N71 165.5(2) . . ?
N42 Cd2 N71 94.7(2) . . ?
N82 Cd2 N71 70.6(2) . . ?
O111 Cd2 N71 97.0(2) . . ?
N31 Cd2 N71 84.7(2) . . ?
Cd1 F1 Cd2 132.8(2) . . ?
C102 O101 Cd1 122.5(6) . . ?
O101 C102 H10A 109.5 . . ?
O101 C102 H10B 109.5 . . ?
H10A C102 H10B 109.5 . . ?
O101 C102 H10C 109.5 . . ?
H10A C102 H10C 109.5 . . ?
H10B C102 H10C 109.5 . . ?
C112 O111 Cd2 123.5(6) . . ?
O111 C112 H11A 109.5 . . ?
O111 C112 H11B 109.5 . . ?
H11A C112 H11B 109.5 . . ?
O111 C112 H11C 109.5 . . ?
H11A C112 H11C 109.5 . . ?
H11B C112 H11C 109.5 . . ?
C16 N11 C12 118.5(7) . . ?
C16 N11 Cd1 126.1(6) . . ?
C12 N11 Cd1 115.3(5) . . ?
N11 C12 C13 121.3(8) . . ?
N11 C12 C23 116.2(7) . . ?
C13 C12 C23 122.4(8) . . ?
C12 C13 C14 120.2(9) . . ?
C12 C13 H13 119.9 . . ?
C14 C13 H13 119.9 . . ?
C13 C14 C15 118.3(9) . . ?
C13 C14 H14 120.8 . . ?
C15 C14 H14 120.8 . . ?
C16 C15 C14 118.7(9) . . ?
C16 C15 H15 120.7 . . ?
C14 C15 H15 120.7 . . ?
N11 C16 C15 122.9(9) . . ?
N11 C16 H16 118.5 . . ?
C15 C16 H16 118.5 . . ?
C25 N21 N22 110.3(7) . . ?
C25 N21 C26 129.5(7) . . ?
N22 N21 C26 120.2(6) . . ?
C23 N22 N21 106.7(6) . . ?
C23 N22 Cd1 114.2(5) . . ?
N21 N22 Cd1 134.5(5) . . ?
N22 C23 C24 109.8(7) . . ?
N22 C23 C12 119.4(7) . . ?
C24 C23 C12 130.8(8) . . ?
C25 C24 C23 105.3(7) . . ?
C25 C24 H24 127.3 . . ?
C23 C24 H24 127.3 . . ?
N21 C25 C24 107.9(8) . . ?
N21 C25 H25 126.1 . . ?
C24 C25 H25 126.1 . . ?
N21 C26 C91 111.1(6) . . ?
N21 C26 H26A 109.4 . . ?
C91 C26 H26A 109.4 . . ?
N21 C26 H26B 109.4 . . ?
C91 C26 H26B 109.4 . . ?
H26A C26 H26B 108.0 . . ?
C36 N31 C32 118.1(8) . . ?
C36 N31 Cd2 125.8(6) . . ?
C32 N31 Cd2 114.7(5) . . ?
N31 C32 C33 121.3(7) . . ?
N31 C32 C43 116.4(7) . . ?
C33 C32 C43 122.3(8) . . ?
C34 C33 C32 119.2(9) . . ?
C34 C33 H33 120.4 . . ?
C32 C33 H33 120.4 . . ?
C35 C34 C33 118.8(9) . . ?
C35 C34 H34 120.6 . . ?
C33 C34 H34 120.6 . . ?
C36 C35 C34 119.1(8) . . ?
C36 C35 H35 120.4 . . ?
C34 C35 H35 120.4 . . ?
N31 C36 C35 123.4(9) . . ?
N31 C36 H36 118.3 . . ?
C35 C36 H36 118.3 . . ?
C45 N41 N42 111.0(7) . . ?
C45 N41 C46 129.6(7) . . ?
N42 N41 C46 119.4(6) . . ?
C43 N42 N41 105.6(6) . . ?
C43 N42 Cd2 116.0(5) . . ?
N41 N42 Cd2 138.3(5) . . ?
N42 C43 C44 110.6(7) . . ?
N42 C43 C32 119.3(7) . . ?
C44 C43 C32 130.0(8) . . ?
C45 C44 C43 105.5(7) . . ?
C45 C44 H44 127.3 . . ?
C43 C44 H44 127.3 . . ?
N41 C45 C44 107.4(7) . . ?
N41 C45 H45 126.3 . . ?
C44 C45 H45 126.3 . . ?
N41 C46 C92 111.2(6) . . ?
N41 C46 H46A 109.4 . . ?
C92 C46 H46A 109.4 . . ?
N41 C46 H46B 109.4 . . ?
C92 C46 H46B 109.4 . . ?
H46A C46 H46B 108.0 . . ?
C52 N51 C56 117.6(7) . . ?
C52 N51 Cd1 116.2(5) . . ?
C56 N51 Cd1 125.8(6) . . ?
N51 C52 C53 123.3(8) . . ?
N51 C52 C63 116.9(7) . . ?
C53 C52 C63 119.7(8) . . ?
C54 C53 C52 117.1(9) . . ?
C54 C53 H53 121.4 . . ?
C52 C53 H53 121.4 . . ?
C55 C54 C53 120.2(8) . . ?
C55 C54 H54 119.9 . . ?
C53 C54 H54 119.9 . . ?
C56 C55 C54 117.8(8) . . ?
C56 C55 H55 121.1 . . ?
C54 C55 H55 121.1 . . ?
N51 C56 C55 123.9(9) . . ?
N51 C56 H56 118.0 . . ?
C55 C56 H56 118.0 . . ?
C65 N61 N62 111.9(7) . . ?
C65 N61 C66 128.5(8) . . ?
N62 N61 C66 119.5(7) . . ?
N61 N62 C63 104.2(7) . . ?
N61 N62 Cd1 137.4(5) . . ?
C63 N62 Cd1 117.7(6) . . ?
N62 C63 C64 111.2(8) . . ?
N62 C63 C52 118.1(8) . . ?
C64 C63 C52 130.5(8) . . ?
C65 C64 C63 104.5(8) . . ?
C65 C64 H64 127.7 . . ?
C63 C64 H64 127.7 . . ?
N61 C65 C64 108.2(8) . . ?
N61 C65 H65 125.9 . . ?
C64 C65 H65 125.9 . . ?
N61 C66 C94 113.1(8) . 3_666 ?
N61 C66 H66A 109.0 . . ?
C94 C66 H66A 109.0 3_666 . ?
N61 C66 H66B 109.0 . . ?
C94 C66 H66B 109.0 3_666 . ?
H66A C66 H66B 107.8 . . ?
C76 N71 C72 117.6(7) . . ?
C76 N71 Cd2 127.4(5) . . ?
C72 N71 Cd2 115.0(5) . . ?
N71 C72 C73 122.3(8) . . ?
N71 C72 C83 116.8(7) . . ?
C73 C72 C83 120.8(7) . . ?
C74 C73 C72 118.7(8) . . ?
C74 C73 H73 120.7 . . ?
C72 C73 H73 120.7 . . ?
C73 C74 C75 119.2(8) . . ?
C73 C74 H74 120.4 . . ?
C75 C74 H74 120.4 . . ?
C74 C75 C76 119.0(8) . . ?
C74 C75 H75 120.5 . . ?
C76 C75 H75 120.5 . . ?
N71 C76 C75 123.2(8) . . ?
N71 C76 H76 118.4 . . ?
C75 C76 H76 118.4 . . ?
N82 N81 C85 111.2(7) . . ?
N82 N81 C86 120.0(6) . . ?
C85 N81 C86 128.8(8) . . ?
N81 N82 C83 106.1(7) . . ?
N81 N82 Cd2 135.7(5) . . ?
C83 N82 Cd2 117.0(6) . . ?
N82 C83 C84 109.3(8) . . ?
N82 C83 C72 120.1(7) . . ?
C84 C83 C72 130.4(7) . . ?
C85 C84 C83 106.0(7) . . ?
C85 C84 H84 127.0 . . ?
C83 C84 H84 127.0 . . ?
N81 C85 C84 107.3(8) . . ?
N81 C85 H85 126.3 . . ?
C84 C85 H85 126.3 . . ?
N81 C86 C95 114.0(8) . 3_666 ?
N81 C86 H86A 108.7 . . ?
C95 C86 H86A 108.7 3_666 . ?
N81 C86 H86B 108.7 . . ?
C95 C86 H86B 108.7 3_666 . ?
H86A C86 H86B 107.6 . . ?
C92 C91 C96 120.0 . . ?
C92 C91 C26 123.0(4) . . ?
C96 C91 C26 117.0(4) . . ?
C93 C92 C91 120.0 . . ?
C93 C92 C46 117.3(4) . . ?
C91 C92 C46 122.7(4) . . ?
C94 C93 C92 120.0 . . ?
C94 C93 H93 120.0 . . ?
C92 C93 H93 120.0 . . ?
C93 C94 C95 120.0 . . ?
C93 C94 C66 121.3(4) . 3_666 ?
C95 C94 C66 118.6(4) . 3_666 ?
C94 C95 C96 120.0 . . ?
C94 C95 C86 119.4(4) . 3_666 ?
C96 C95 C86 120.6(4) . 3_666 ?
C95 C96 C91 120.0 . . ?
C95 C96 H96 120.0 . . ?
C91 C96 H96 120.0 . . ?
F12 B11 F15 110.4(9) . . ?
F12 B11 F13 110.0(8) . . ?
F15 B11 F13 110.5(8) . . ?
F12 B11 F14 108.8(8) . . ?
F15 B11 F14 109.6(8) . . ?
F13 B11 F14 107.5(9) . . ?
F24 B21 F23 109.8(8) . . ?
F24 B21 F22 109.7(8) . . ?
F23 B21 F22 109.4(8) . . ?
F24 B21 F25 108.8(8) . . ?
F23 B21 F25 110.0(8) . . ?
F22 B21 F25 109.2(8) . . ?
F33 B31 F35 109.6(9) . . ?
F33 B31 F34 111.5(8) . . ?
F35 B31 F34 108.5(9) . . ?
F33 B31 F32 109.4(9) . . ?
F35 B31 F32 109.2(8) . . ?
F34 B31 F32 108.5(9) . . ?
O11S C12S H12A 109.5 . . ?
O11S C12S H12B 109.5 . . ?
H12A C12S H12B 109.5 . . ?
O11S C12S H12C 109.5 . . ?
H12A C12S H12C 109.5 . . ?
H12B C12S H12C 109.5 . . ?
O21S C22S H22A 109.5 . . ?
O21S C22S H22B 109.5 . . ?
H22A C22S H22B 109.5 . . ?
O21S C22S H22C 109.5 . . ?
H22A C22S H22C 109.5 . . ?
H22B C22S H22C 109.5 . . ?
O31X C32X H32A 109.5 . . ?
O31X C32X H32B 109.5 . . ?
H32A C32X H32B 109.5 . . ?
O31X C32X H32C 109.5 . . ?
H32A C32X H32C 109.5 . . ?
H32B C32X H32C 109.5 . . ?
O31Y C32Y H32D 109.5 . . ?
O31Y C32Y H32E 109.5 . . ?
H32D C32Y H32E 109.5 . . ?
O31Y C32Y H32F 109.5 . . ?
H32D C32Y H32F 109.5 . . ?
H32E C32Y H32F 109.5 . . ?

loop_
_geom_bond_atom_site_label_1
_geom_bond_atom_site_label_2
_geom_bond_distance
_geom_bond_site_symmetry_2
_geom_bond_publ_flag
Cd1 F1 2.175(4) . ?
Cd1 O101 2.303(6) . ?
Cd1 N62 2.336(7) . ?
Cd1 N22 2.338(7) . ?
Cd1 N11 2.358(7) . ?
Cd1 N51 2.416(7) . ?
Cd2 F1 2.197(5) . ?
Cd2 N42 2.310(7) . ?
Cd2 N82 2.315(7) . ?
Cd2 O111 2.339(6) . ?
Cd2 N31 2.354(7) . ?
Cd2 N71 2.434(7) . ?
O101 C102 1.414(13) . ?
C102 H10A 0.9800 . ?
C102 H10B 0.9800 . ?
C102 H10C 0.9800 . ?
O111 C112 1.384(12) . ?
C112 H11A 0.9800 . ?
C112 H11B 0.9800 . ?
C112 H11C 0.9800 . ?
N11 C16 1.339(11) . ?
N11 C12 1.360(10) . ?
C12 C13 1.365(12) . ?
C12 C23 1.459(11) . ?
C13 C14 1.379(13) . ?
C13 H13 0.9500 . ?
C14 C15 1.402(14) . ?
C14 H14 0.9500 . ?
C15 C16 1.363(13) . ?
C15 H15 0.9500 . ?
C16 H16 0.9500 . ?
N21 C25 1.349(11) . ?
N21 N22 1.353(9) . ?
N21 C26 1.459(11) . ?
N22 C23 1.332(10) . ?
C23 C24 1.403(11) . ?
C24 C25 1.370(13) . ?
C24 H24 0.9500 . ?
C25 H25 0.9500 . ?
C26 C91 1.533(8) . ?
C26 H26A 0.9900 . ?
C26 H26B 0.9900 . ?
N31 C36 1.342(11) . ?
N31 C32 1.358(11) . ?
C32 C33 1.393(12) . ?
C32 C43 1.461(11) . ?
C33 C34 1.386(12) . ?
C33 H33 0.9500 . ?
C34 C35 1.384(14) . ?
C34 H34 0.9500 . ?
C35 C36 1.364(14) . ?
C35 H35 0.9500 . ?
C36 H36 0.9500 . ?
N41 C45 1.342(10) . ?
N41 N42 1.363(9) . ?
N41 C46 1.472(10) . ?
N42 C43 1.336(11) . ?
C43 C44 1.392(11) . ?
C44 C45 1.377(12) . ?
C44 H44 0.9500 . ?
C45 H45 0.9500 . ?
C46 C92 1.531(8) . ?
C46 H46A 0.9900 . ?
C46 H46B 0.9900 . ?
N51 C52 1.335(11) . ?
N51 C56 1.341(11) . ?
C52 C53 1.404(11) . ?
C52 C63 1.476(12) . ?
C53 C54 1.391(13) . ?
C53 H53 0.9500 . ?
C54 C55 1.382(15) . ?
C54 H54 0.9500 . ?
C55 C56 1.377(12) . ?
C55 H55 0.9500 . ?
C56 H56 0.9500 . ?
N61 C65 1.334(11) . ?
N61 N62 1.357(9) . ?
N61 C66 1.452(10) . ?
N62 C63 1.358(10) . ?
C63 C64 1.393(13) . ?
C64 C65 1.376(13) . ?
C64 H64 0.9500 . ?
C65 H65 0.9500 . ?
C66 C94 1.525(14) 3_666 ?
C66 H66A 0.9900 . ?
C66 H66B 0.9900 . ?
N71 C76 1.339(11) . ?
N71 C72 1.345(10) . ?
C72 C73 1.399(11) . ?
C72 C83 1.453(12) . ?
C73 C74 1.373(12) . ?
C73 H73 0.9500 . ?
C74 C75 1.375(12) . ?
C74 H74 0.9500 . ?
C75 C76 1.376(12) . ?
C75 H75 0.9500 . ?
C76 H76 0.9500 . ?
N81 N82 1.353(10) . ?
N81 C85 1.356(10) . ?
N81 C86 1.449(10) . ?
N82 C83 1.354(10) . ?
C83 C84 1.408(12) . ?
C84 C85 1.369(13) . ?
C84 H84 0.9500 . ?
C85 H85 0.9500 . ?
C86 C95 1.522(14) 3_666 ?
C86 H86A 0.9900 . ?
C86 H86B 0.9900 . ?
C91 C92 1.3900 . ?
C91 C96 1.3900 . ?
C92 C93 1.3900 . ?
C93 C94 1.3900 . ?
C93 H93 0.9500 . ?
C94 C95 1.3900 . ?
C94 C66 1.525(8) 3_666 ?
C95 C96 1.3900 . ?
C95 C86 1.522(8) 3_666 ?
C96 H96 0.9500 . ?
B11 F12 1.368(12) . ?
B11 F15 1.376(13) . ?
B11 F13 1.392(11) . ?
B11 F14 1.408(12) . ?
B21 F24 1.383(11) . ?
B21 F23 1.390(12) . ?
B21 F22 1.394(11) . ?
B21 F25 1.394(12) . ?
B31 F33 1.375(14) . ?
B31 F35 1.399(13) . ?
B31 F34 1.402(13) . ?
B31 F32 1.404(12) . ?
O11S C12S 1.423(11) . ?
C12S H12A 0.9800 . ?
C12S H12B 0.9800 . ?
C12S H12C 0.9800 . ?
O21S C22S 1.401(12) . ?
C22S H22A 0.9800 . ?
C22S H22B 0.9800 . ?
C22S H22C 0.9800 . ?
O31X C32X 1.48(3) . ?
C32X H32A 0.9800 . ?
C32X H32B 0.9800 . ?
C32X H32C 0.9800 . ?
O31Y C32Y 1.47(2) . ?
C32Y H32D 0.9800 . ?
C32Y H32E 0.9800 . ?
C32Y H32F 0.9800 . ?

loop_
_geom_torsion_atom_site_label_1
_geom_torsion_atom_site_label_2
_geom_torsion_atom_site_label_3
_geom_torsion_atom_site_label_4
_geom_torsion
_geom_torsion_site_symmetry_1
_geom_torsion_site_symmetry_2
_geom_torsion_site_symmetry_3
_geom_torsion_site_symmetry_4
_geom_torsion_publ_flag
O101 Cd1 F1 Cd2 -89.4(4) . . . . ?
N62 Cd1 F1 Cd2 177.8(3) . . . . ?
N22 Cd1 F1 Cd2 66.9(3) . . . . ?
N11 Cd1 F1 Cd2 -4.7(4) . . . . ?
N51 Cd1 F1 Cd2 170.1(7) . . . . ?
N42 Cd2 F1 Cd1 -62.5(3) . . . . ?
N82 Cd2 F1 Cd1 -179.9(3) . . . . ?
O111 Cd2 F1 Cd1 91.5(4) . . . . ?
N31 Cd2 F1 Cd1 7.3(4) . . . . ?
N71 Cd2 F1 Cd1 -167.0(6) . . . . ?
F1 Cd1 O101 C102 -178.5(8) . . . . ?
N62 Cd1 O101 C102 -83.5(8) . . . . ?
N22 Cd1 O101 C102 89.9(10) . . . . ?
N11 Cd1 O101 C102 76.4(8) . . . . ?
N51 Cd1 O101 C102 -13.2(8) . . . . ?
F1 Cd2 O111 C112 117.4(9) . . . . ?
N42 Cd2 O111 C112 -163.8(8) . . . . ?
N82 Cd2 O111 C112 22.0(9) . . . . ?
N31 Cd2 O111 C112 -132.5(9) . . . . ?
N71 Cd2 O111 C112 -48.3(9) . . . . ?
F1 Cd1 N11 C16 -79.5(7) . . . . ?
O101 Cd1 N11 C16 3.5(7) . . . . ?
N62 Cd1 N11 C16 93.0(9) . . . . ?
N22 Cd1 N11 C16 -170.8(7) . . . . ?
N51 Cd1 N11 C16 101.8(7) . . . . ?
F1 Cd1 N11 C12 104.6(5) . . . . ?
O101 Cd1 N11 C12 -172.4(5) . . . . ?
N62 Cd1 N11 C12 -82.9(9) . . . . ?
N22 Cd1 N11 C12 13.2(5) . . . . ?
N51 Cd1 N11 C12 -74.1(5) . . . . ?
C16 N11 C12 C13 -1.7(11) . . . . ?
Cd1 N11 C12 C13 174.5(6) . . . . ?
C16 N11 C12 C23 176.1(7) . . . . ?
Cd1 N11 C12 C23 -7.6(8) . . . . ?
N11 C12 C13 C14 2.4(12) . . . . ?
C23 C12 C13 C14 -175.3(8) . . . . ?
C12 C13 C14 C15 -1.8(13) . . . . ?
C13 C14 C15 C16 0.6(13) . . . . ?
C12 N11 C16 C15 0.5(12) . . . . ?
Cd1 N11 C16 C15 -175.3(6) . . . . ?
C14 C15 C16 N11 0.0(13) . . . . ?
C25 N21 N22 C23 0.3(9) . . . . ?
C26 N21 N22 C23 177.6(7) . . . . ?
C25 N21 N22 Cd1 153.9(6) . . . . ?
C26 N21 N22 Cd1 -28.8(10) . . . . ?
F1 Cd1 N22 C23 -121.3(5) . . . . ?
O101 Cd1 N22 C23 -32.2(9) . . . . ?
N62 Cd1 N22 C23 140.8(5) . . . . ?
N11 Cd1 N22 C23 -17.9(5) . . . . ?
N51 Cd1 N22 C23 73.0(6) . . . . ?
F1 Cd1 N22 N21 86.5(7) . . . . ?
O101 Cd1 N22 N21 175.6(6) . . . . ?
N62 Cd1 N22 N21 -11.4(7) . . . . ?
N11 Cd1 N22 N21 -170.1(7) . . . . ?
N51 Cd1 N22 N21 -79.1(7) . . . . ?
N21 N22 C23 C24 0.2(9) . . . . ?
Cd1 N22 C23 C24 -159.5(5) . . . . ?
N21 N22 C23 C12 -178.9(7) . . . . ?
Cd1 N22 C23 C12 21.4(9) . . . . ?
N11 C12 C23 N22 -9.4(11) . . . . ?
C13 C12 C23 N22 168.4(7) . . . . ?
N11 C12 C23 C24 171.7(8) . . . . ?
C13 C12 C23 C24 -10.4(13) . . . . ?
N22 C23 C24 C25 -0.6(9) . . . . ?
C12 C23 C24 C25 178.4(8) . . . . ?
N22 N21 C25 C24 -0.7(10) . . . . ?
C26 N21 C25 C24 -177.6(8) . . . . ?
C23 C24 C25 N21 0.7(10) . . . . ?
C25 N21 C26 C91 47.6(11) . . . . ?
N22 N21 C26 C91 -129.1(7) . . . . ?
F1 Cd2 N31 C36 98.6(7) . . . . ?
N42 Cd2 N31 C36 -179.6(7) . . . . ?
N82 Cd2 N31 C36 -64.9(9) . . . . ?
O111 Cd2 N31 C36 14.6(7) . . . . ?
N71 Cd2 N31 C36 -82.9(7) . . . . ?
F1 Cd2 N31 C32 -94.7(5) . . . . ?
N42 Cd2 N31 C32 -12.9(5) . . . . ?
N82 Cd2 N31 C32 101.8(7) . . . . ?
O111 Cd2 N31 C32 -178.7(6) . . . . ?
N71 Cd2 N31 C32 83.8(5) . . . . ?
C36 N31 C32 C33 2.6(11) . . . . ?
Cd2 N31 C32 C33 -165.2(6) . . . . ?
C36 N31 C32 C43 -177.6(7) . . . . ?
Cd2 N31 C32 C43 14.6(8) . . . . ?
N31 C32 C33 C34 -3.5(12) . . . . ?
C43 C32 C33 C34 176.6(8) . . . . ?
C32 C33 C34 C35 1.6(13) . . . . ?
C33 C34 C35 C36 1.2(14) . . . . ?
C32 N31 C36 C35 0.3(12) . . . . ?
Cd2 N31 C36 C35 166.7(7) . . . . ?
C34 C35 C36 N31 -2.3(14) . . . . ?
C45 N41 N42 C43 1.0(8) . . . . ?
C46 N41 N42 C43 178.1(7) . . . . ?
C45 N41 N42 Cd2 -176.2(6) . . . . ?
C46 N41 N42 Cd2 0.9(11) . . . . ?
F1 Cd2 N42 C43 121.0(5) . . . . ?
N82 Cd2 N42 C43 -143.6(5) . . . . ?
O111 Cd2 N42 C43 42.9(9) . . . . ?
N31 Cd2 N42 C43 9.8(5) . . . . ?
N71 Cd2 N42 C43 -73.1(6) . . . . ?
F1 Cd2 N42 N41 -62.0(7) . . . . ?
N82 Cd2 N42 N41 33.4(8) . . . . ?
O111 Cd2 N42 N41 -140.1(7) . . . . ?
N31 Cd2 N42 N41 -173.2(8) . . . . ?
N71 Cd2 N42 N41 103.9(7) . . . . ?
N41 N42 C43 C44 -0.6(9) . . . . ?
Cd2 N42 C43 C44 177.3(5) . . . . ?
N41 N42 C43 C32 176.1(6) . . . . ?
Cd2 N42 C43 C32 -6.0(9) . . . . ?
N31 C32 C43 N42 -6.1(10) . . . . ?
C33 C32 C43 N42 173.7(7) . . . . ?
N31 C32 C43 C44 169.8(8) . . . . ?
C33 C32 C43 C44 -10.3(13) . . . . ?
N42 C43 C44 C45 0.0(9) . . . . ?
C32 C43 C44 C45 -176.2(8) . . . . ?
N42 N41 C45 C44 -1.1(9) . . . . ?
C46 N41 C45 C44 -177.8(7) . . . . ?
C43 C44 C45 N41 0.7(9) . . . . ?
C45 N41 C46 C92 -22.3(11) . . . . ?
N42 N41 C46 C92 161.2(6) . . . . ?
F1 Cd1 N51 C52 1.5(12) . . . . ?
O101 Cd1 N51 C52 -97.2(6) . . . . ?
N62 Cd1 N51 C52 -6.6(5) . . . . ?
N22 Cd1 N51 C52 105.8(6) . . . . ?
N11 Cd1 N51 C52 176.6(6) . . . . ?
F1 Cd1 N51 C56 -171.2(7) . . . . ?
O101 Cd1 N51 C56 90.2(7) . . . . ?
N62 Cd1 N51 C56 -179.3(7) . . . . ?
N22 Cd1 N51 C56 -66.9(7) . . . . ?
N11 Cd1 N51 C56 3.9(7) . . . . ?
C56 N51 C52 C53 1.0(12) . . . . ?
Cd1 N51 C52 C53 -172.3(6) . . . . ?
C56 N51 C52 C63 -175.7(7) . . . . ?
Cd1 N51 C52 C63 11.0(9) . . . . ?
N51 C52 C53 C54 -1.8(12) . . . . ?
C63 C52 C53 C54 174.8(8) . . . . ?
C52 C53 C54 C55 0.5(13) . . . . ?
C53 C54 C55 C56 1.5(13) . . . . ?
C52 N51 C56 C55 1.1(12) . . . . ?
Cd1 N51 C56 C55 173.7(6) . . . . ?
C54 C55 C56 N51 -2.3(13) . . . . ?
C65 N61 N62 C63 0.3(9) . . . . ?
C66 N61 N62 C63 -177.5(7) . . . . ?
C65 N61 N62 Cd1 169.5(6) . . . . ?
C66 N61 N62 Cd1 -8.2(11) . . . . ?
F1 Cd1 N62 N61 14.9(7) . . . . ?
O101 Cd1 N62 N61 -69.5(7) . . . . ?
N22 Cd1 N62 N61 113.3(7) . . . . ?
N11 Cd1 N62 N61 -157.7(7) . . . . ?
N51 Cd1 N62 N61 -167.1(8) . . . . ?
F1 Cd1 N62 C63 -176.8(6) . . . . ?
O101 Cd1 N62 C63 98.7(6) . . . . ?
N22 Cd1 N62 C63 -78.5(6) . . . . ?
N11 Cd1 N62 C63 10.5(10) . . . . ?
N51 Cd1 N62 C63 1.1(5) . . . . ?
N61 N62 C63 C64 -0.2(9) . . . . ?
Cd1 N62 C63 C64 -172.0(6) . . . . ?
N61 N62 C63 C52 175.8(7) . . . . ?
Cd1 N62 C63 C52 4.0(9) . . . . ?
N51 C52 C63 N62 -10.3(11) . . . . ?
C53 C52 C63 N62 172.9(7) . . . . ?
N51 C52 C63 C64 164.9(9) . . . . ?
C53 C52 C63 C64 -11.9(14) . . . . ?
N62 C63 C64 C65 0.1(10) . . . . ?
C52 C63 C64 C65 -175.3(9) . . . . ?
N62 N61 C65 C64 -0.2(10) . . . . ?
C66 N61 C65 C64 177.2(8) . . . . ?
C63 C64 C65 N61 0.1(11) . . . . ?
C65 N61 C66 C94 101.3(12) . . . 3_666 ?
N62 N61 C66 C94 -81.5(11) . . . 3_666 ?
F1 Cd2 N71 C76 166.1(7) . . . . ?
N42 Cd2 N71 C76 62.3(7) . . . . ?
N82 Cd2 N71 C76 179.7(7) . . . . ?
O111 Cd2 N71 C76 -93.8(7) . . . . ?
N31 Cd2 N71 C76 -8.5(7) . . . . ?
F1 Cd2 N71 C72 -11.1(12) . . . . ?
N42 Cd2 N71 C72 -114.9(5) . . . . ?
N82 Cd2 N71 C72 2.5(5) . . . . ?
O111 Cd2 N71 C72 89.0(6) . . . . ?
N31 Cd2 N71 C72 174.3(6) . . . . ?
C76 N71 C72 C73 -0.5(11) . . . . ?
Cd2 N71 C72 C73 177.0(6) . . . . ?
C76 N71 C72 C83 176.1(7) . . . . ?
Cd2 N71 C72 C83 -6.4(9) . . . . ?
N71 C72 C73 C74 1.5(12) . . . . ?
C83 C72 C73 C74 -175.0(7) . . . . ?
C72 C73 C74 C75 -0.7(12) . . . . ?
C73 C74 C75 C76 -1.0(13) . . . . ?
C72 N71 C76 C75 -1.3(12) . . . . ?
Cd2 N71 C76 C75 -178.5(6) . . . . ?
C74 C75 C76 N71 2.1(13) . . . . ?
C85 N81 N82 C83 -0.7(9) . . . . ?
C86 N81 N82 C83 179.4(7) . . . . ?
C85 N81 N82 Cd2 -166.8(6) . . . . ?
C86 N81 N82 Cd2 13.3(11) . . . . ?
F1 Cd2 N82 N81 -16.5(7) . . . . ?
N42 Cd2 N82 N81 -107.9(7) . . . . ?
O111 Cd2 N82 N81 69.1(7) . . . . ?
N31 Cd2 N82 N81 148.0(7) . . . . ?
N71 Cd2 N82 N81 166.9(8) . . . . ?
F1 Cd2 N82 C83 178.5(5) . . . . ?
N42 Cd2 N82 C83 87.1(6) . . . . ?
O111 Cd2 N82 C83 -95.8(6) . . . . ?
N31 Cd2 N82 C83 -17.0(9) . . . . ?
N71 Cd2 N82 C83 1.9(5) . . . . ?
N81 N82 C83 C84 0.6(9) . . . . ?
Cd2 N82 C83 C84 169.8(5) . . . . ?
N81 N82 C83 C72 -175.4(7) . . . . ?
Cd2 N82 C83 C72 -6.2(9) . . . . ?
N71 C72 C83 N82 8.7(11) . . . . ?
C73 C72 C83 N82 -174.7(7) . . . . ?
N71 C72 C83 C84 -166.4(8) . . . . ?
C73 C72 C83 C84 10.3(13) . . . . ?
N82 C83 C84 C85 -0.3(10) . . . . ?
C72 C83 C84 C85 175.2(8) . . . . ?
N82 N81 C85 C84 0.6(10) . . . . ?
C86 N81 C85 C84 -179.6(8) . . . . ?
C83 C84 C85 N81 -0.2(10) . . . . ?
N82 N81 C86 C95 79.0(11) . . . 3_666 ?
C85 N81 C86 C95 -100.8(11) . . . 3_666 ?
N21 C26 C91 C92 81.4(7) . . . . ?
N21 C26 C91 C96 -97.5(6) . . . . ?
C96 C91 C92 C93 0.0 . . . . ?
C26 C91 C92 C93 -178.9(6) . . . . ?
C96 C91 C92 C46 178.8(6) . . . . ?
C26 C91 C92 C46 -0.1(7) . . . . ?
N41 C46 C92 C93 95.2(6) . . . . ?
N41 C46 C92 C91 -83.7(7) . . . . ?
C91 C92 C93 C94 0.0 . . . . ?
C46 C92 C93 C94 -178.9(5) . . . . ?
C92 C93 C94 C95 0.0 . . . . ?
C92 C93 C94 C66 178.0(6) . . . 3_666 ?
C93 C94 C95 C96 0.0 . . . . ?
C66 C94 C95 C96 -178.0(6) 3_666 . . . ?
C93 C94 C95 C86 178.5(6) . . . 3_666 ?
C66 C94 C95 C86 0.4(7) 3_666 . . 3_666 ?
C94 C95 C96 C91 0.0 . . . . ?
C86 C95 C96 C91 -178.5(6) 3_666 . . . ?
C92 C91 C96 C95 0.0 . . . . ?
C26 C91 C96 C95 179.0(5) . . . . ?
